data_4128529
loop_
_publ_author_name
'Kim, Jinwoo'
'Shin, Kwangmin'
'Jin, Seongho'
'Kim, Dongwook'
'Chang, Sukbok'

_publ_section_title
;
 Oxidatively Induced Reductive Elimination: Exploring the Scope and
 Catalyst Systems with Ir, Rh, and Ru Complexes.
;
_journal_issue 9
_journal_name_full 'Journal of the American Chemical Society'
_journal_page_first 4137
_journal_page_last 4146
_journal_paper_doi 10.1021/jacs.9b00364
_journal_volume 141
_journal_year 2019
_chemical_formula_sum 'C30 H27 F3 Ir N'
_chemical_formula_weight 650.72
_space_group_crystal_system triclinic
_space_group_IT_number 2
_space_group_name_Hall '-P 1'
_space_group_name_H-M_alt 'P -1'
_atom_sites_solution_hydrogens geom
_audit_creation_method SHELXL-2018/3
_cell_angle_alpha 75.2367(14)
_cell_angle_beta 87.6486(14)
_cell_angle_gamma 87.6424(15)
_cell_formula_units_Z 4
_cell_length_a 10.0758(4)
_cell_length_b 15.6498(6)
_cell_length_c 16.5383(6)
_cell_measurement_reflns_used 9204
_cell_measurement_temperature 173(2)
_cell_measurement_theta_max 32.16
_cell_measurement_theta_min 3.19
_cell_volume 2518.34(17)
_computing_cell_refinement 'Bruker APEXIII'
_computing_data_collection 'Bruker APEXIII'
_computing_data_reduction 'Bruker SAINT'
_computing_molecular_graphics ORTEP
_computing_publication_material CIFTAB
_computing_structure_refinement SHELXL
_computing_structure_solution SHELXS
_diffrn_ambient_temperature 173(2)
_diffrn_measured_fraction_theta_full 0.998
_diffrn_measured_fraction_theta_max 0.999
_diffrn_measurement_device_type 'Photon 100 CMOS detector'
_diffrn_measurement_method 'phi and omega scans'
_diffrn_radiation_type MoK\a
_diffrn_radiation_wavelength 0.71073
_diffrn_reflns_av_R_equivalents 0.0367
_diffrn_reflns_av_unetI/netI 0.0184
_diffrn_reflns_Laue_measured_fraction_full 0.998
_diffrn_reflns_Laue_measured_fraction_max 0.999
_diffrn_reflns_limit_h_max 14
_diffrn_reflns_limit_h_min -14
_diffrn_reflns_limit_k_max 22
_diffrn_reflns_limit_k_min -22
_diffrn_reflns_limit_l_max 23
_diffrn_reflns_limit_l_min -23
_diffrn_reflns_number 120699
_diffrn_reflns_point_group_measured_fraction_full 0.998
_diffrn_reflns_point_group_measured_fraction_max 0.999
_diffrn_reflns_theta_full 25.242
_diffrn_reflns_theta_max 29.999
_diffrn_reflns_theta_min 2.898
_diffrn_source 'fine-focus sealed tube'
_exptl_absorpt_coefficient_mu 5.343
_exptl_absorpt_correction_T_max 0.7463
_exptl_absorpt_correction_T_min 0.4542
_exptl_absorpt_correction_type multi-scan
_exptl_absorpt_process_details SADABS
_exptl_crystal_colour orange
_exptl_crystal_density_diffrn 1.716
_exptl_crystal_description plate
_exptl_crystal_F_000 1272
_exptl_crystal_size_max 0.506
_exptl_crystal_size_mid 0.305
_exptl_crystal_size_min 0.142
_refine_diff_density_max 1.028
_refine_diff_density_min -1.049
_refine_diff_density_rms 0.105
_refine_ls_extinction_method none
_refine_ls_goodness_of_fit_ref 1.141
_refine_ls_hydrogen_treatment constr
_refine_ls_matrix_type full
_refine_ls_number_parameters 697
_refine_ls_number_reflns 14674
_refine_ls_number_restraints 84
_refine_ls_restrained_S_all 1.186
_refine_ls_R_factor_all 0.0253
_refine_ls_R_factor_gt 0.0198
_refine_ls_shift/su_max 0.010
_refine_ls_shift/su_mean 0.001
_refine_ls_structure_factor_coef Fsqd
_refine_ls_weighting_details 'w=1/[\s^2^(Fo^2^)+(0.0182P)^2^+3.4268P] where P=(Fo^2^+2Fc^2^)/3'
_refine_ls_weighting_scheme calc
_refine_ls_wR_factor_gt 0.0486
_refine_ls_wR_factor_ref 0.0516
_reflns_Friedel_coverage 0.000
_reflns_number_gt 13020
_reflns_number_total 14674
_reflns_threshold_expression 'I > 2\s(I)'
_cod_data_source_file ja9b00364_si_002.cif
_cod_data_source_block A059_002
_cod_depositor_comments
;
The following automatic conversions were performed:

data item '_exptl_absorpt_correction_type' value 'MULTI-SCAN' was
changed to 'multi-scan' in accordance with the
/home/data/users/saulius/crontab/automatic-downloads/current/ACS/lib/dictionaries/cif_core.dic
dictionary named 'cif_core.dic' version 2.4.2 last updated on
2011-04-26.

Automatic conversion script
Id: cif_fix_values 6909 2019-04-08 15:41:33Z antanas 
;
_cod_database_code 4128529
_shelx_shelxl_version_number 2018/3
_shelx_space_group_comment
;
The symmetry employed for this shelxl refinement is uniquely defined
by the following loop, which should always be used as a source of
symmetry information in preference to the above space-group names.
They are only intended as comments.
;
_shelx_estimated_absorpt_t_min 0.173
_shelx_estimated_absorpt_t_max 0.518

loop_
_space_group_symop_operation_xyz
'x, y, z'
'-x, -y, -z'

loop_
_atom_site_label
_atom_site_type_symbol
_atom_site_fract_x
_atom_site_fract_y
_atom_site_fract_z
_atom_site_U_iso_or_equiv
_atom_site_adp_type
_atom_site_occupancy
_atom_site_site_symmetry_order
_atom_site_calc_flag
_atom_site_refinement_flags_posn
_atom_site_refinement_flags_adp
_atom_site_refinement_flags_occupancy
_atom_site_disorder_assembly
_atom_site_disorder_group
Ir1A Ir 0.26170(2) 0.30484(2) 0.72567(2) 0.01655(2) Uani 1 1 d . . . . .
N1A N 0.4103(2) 0.38474(14) 0.74381(13) 0.0231(4) Uani 1 1 d . . . . .
C1A C 0.4901(3) 0.37168(18) 0.81020(16) 0.0276(5) Uani 1 1 d . . . . .
H1A H 0.479606 0.320474 0.855131 0.033 Uiso 1 1 calc R U . . .
C2A C 0.5875(3) 0.4316(2) 0.81437(18) 0.0321(6) Uani 1 1 d . . . . .
H2A H 0.641165 0.420634 0.862052 0.038 Uiso 1 1 calc R U . . .
C3A C 0.6063(3) 0.50612(19) 0.75023(19) 0.0328(6) Uani 1 1 d . . . . .
H3A H 0.672509 0.546539 0.753427 0.039 Uiso 1 1 calc R U . . .
C4A C 0.5267(2) 0.52170(17) 0.68018(17) 0.0258(5) Uani 1 1 d . . . . .
C5A C 0.4297(2) 0.45969(15) 0.67955(15) 0.0206(4) Uani 1 1 d . . . . .
C6A C 0.5357(3) 0.59706(18) 0.6092(2) 0.0346(6) Uani 1 1 d . . . . .
H6A H 0.600609 0.639799 0.607873 0.042 Uiso 1 1 calc R U . . .
C7A C 0.2508(2) 0.40555(15) 0.61835(14) 0.0178(4) Uani 1 1 d . . . . .
C8A C 0.1678(3) 0.41591(17) 0.55274(16) 0.0257(5) Uani 1 1 d . . . . .
H8A H 0.104282 0.372327 0.554068 0.031 Uiso 1 1 calc R U . . .
C9A C 0.1747(3) 0.48986(19) 0.48334(17) 0.0311(6) Uani 1 1 d . . . . .
H9A H 0.114926 0.495281 0.439236 0.037 Uiso 1 1 calc R U . . .
C10A C 0.2651(3) 0.55395(19) 0.47777(17) 0.0327(6) Uani 1 1 d . . . . .
H10A H 0.268101 0.603285 0.430396 0.039 Uiso 1 1 calc R U . . .
C11A C 0.3536(3) 0.54601(17) 0.54309(17) 0.0273(5) Uani 1 1 d . . . . .
C12A C 0.3433(2) 0.47140(15) 0.61181(15) 0.0214(4) Uani 1 1 d . . . . .
C13A C 0.4538(3) 0.60826(19) 0.5443(2) 0.0352(6) Uani 1 1 d . . . . .
H13A H 0.462736 0.658644 0.498325 0.042 Uiso 1 1 calc R U . . .
C14A C 0.3977(2) 0.24615(15) 0.65953(14) 0.0198(4) Uani 1 1 d . . . . .
C15A C 0.3582(3) 0.21583(18) 0.59135(16) 0.0259(5) Uani 1 1 d . . . . .
H15A H 0.269962 0.228846 0.572724 0.031 Uiso 1 1 calc R U . . .
C16A C 0.4431(3) 0.16775(18) 0.55039(17) 0.0293(5) Uani 1 1 d . . . . .
H16A H 0.412457 0.147441 0.505226 0.035 Uiso 1 1 calc R U . . .
C17A C 0.5732(3) 0.14932(19) 0.57549(17) 0.0307(6) Uani 1 1 d . . . . .
C18A C 0.6166(3) 0.1796(2) 0.64078(19) 0.0341(6) Uani 1 1 d . . . . .
H18A H 0.706039 0.168017 0.657470 0.041 Uiso 1 1 calc R U . . .
C19A C 0.5306(3) 0.22689(18) 0.68244(17) 0.0276(5) Uani 1 1 d . . . . .
H19A H 0.562436 0.246741 0.727567 0.033 Uiso 1 1 calc R U . . .
C20A C 0.6650(4) 0.0976(3) 0.5324(2) 0.0525(10) Uani 1 1 d . . . . .
F1A F 0.7925(4) 0.1138(4) 0.5353(4) 0.0905(17) Uani 0.784(8) 1 d . U P A 1
F2A F 0.6402(5) 0.1057(4) 0.4534(2) 0.0798(16) Uani 0.784(8) 1 d . U P A 1
F3A F 0.6627(6) 0.0096(3) 0.5684(3) 0.0941(18) Uani 0.784(8) 1 d . U P A 1
F1A2 F 0.7564(18) 0.1609(11) 0.4850(11) 0.088(5) Uani 0.216(8) 1 d . U P A 2
F2A2 F 0.6145(18) 0.0659(11) 0.4773(12) 0.070(5) Uani 0.216(8) 1 d . U P A 2
F3A2 F 0.7528(15) 0.0547(11) 0.5745(8) 0.067(4) Uani 0.216(8) 1 d . U P A 2
C21A C 0.1781(3) 0.17457(16) 0.79061(17) 0.0268(5) Uani 1 1 d . . . . .
C22A C 0.2132(3) 0.21715(18) 0.85256(16) 0.0284(5) Uani 1 1 d . . . . .
C23A C 0.1336(3) 0.29819(17) 0.84092(16) 0.0270(5) Uani 1 1 d . . . . .
C24A C 0.0508(3) 0.30419(18) 0.77234(17) 0.0269(5) Uani 1 1 d . . . . .
C25A C 0.0803(3) 0.22882(17) 0.73840(16) 0.0255(5) Uani 1 1 d . . . . .
C26A C 0.2329(4) 0.08658(19) 0.7816(2) 0.0458(8) Uani 1 1 d . . . . .
H26A H 0.321265 0.075361 0.805558 0.069 Uiso 1 1 calc R U . . .
H26B H 0.239691 0.087093 0.722207 0.069 Uiso 1 1 calc R U . . .
H26C H 0.173579 0.039905 0.811193 0.069 Uiso 1 1 calc R U . . .
C27A C 0.2998(4) 0.1782(3) 0.9252(2) 0.0511(9) Uani 1 1 d . . . . .
H27A H 0.251673 0.132383 0.966081 0.077 Uiso 1 1 calc R U . . .
H27B H 0.323437 0.224671 0.951498 0.077 Uiso 1 1 calc R U . . .
H27C H 0.380807 0.151934 0.905460 0.077 Uiso 1 1 calc R U . . .
C28A C 0.1394(4) 0.3616(2) 0.8947(2) 0.0468(9) Uani 1 1 d . . . . .
H28A H 0.088122 0.415712 0.869506 0.070 Uiso 1 1 calc R U . . .
H28B H 0.232120 0.375998 0.899185 0.070 Uiso 1 1 calc R U . . .
H28C H 0.101894 0.334528 0.950498 0.070 Uiso 1 1 calc R U . . .
C29A C -0.0543(3) 0.3739(2) 0.7416(2) 0.0474(8) Uani 1 1 d . . . . .
H29A H -0.142186 0.348870 0.756880 0.071 Uiso 1 1 calc R U . . .
H29B H -0.045268 0.395239 0.680638 0.071 Uiso 1 1 calc R U . . .
H29C H -0.044394 0.423161 0.767208 0.071 Uiso 1 1 calc R U . . .
C30A C 0.0037(3) 0.2019(3) 0.67421(19) 0.0445(8) Uani 1 1 d . . . . .
H30A H 0.063255 0.170361 0.642502 0.067 Uiso 1 1 calc R U . . .
H30B H -0.035093 0.254612 0.636012 0.067 Uiso 1 1 calc R U . . .
H30C H -0.067437 0.163031 0.701901 0.067 Uiso 1 1 calc R U . . .
Ir1B Ir 0.02281(2) 0.22931(2) 0.22694(2) 0.01854(2) Uani 1 1 d . . . . .
N1B N 0.2036(2) 0.16814(15) 0.20493(13) 0.0259(4) Uani 1 1 d . . . . .
C1B C 0.2403(3) 0.0828(2) 0.23271(18) 0.0324(6) Uani 1 1 d . . . . .
H1B H 0.181023 0.044249 0.269433 0.039 Uiso 1 1 calc R U . . .
C2B C 0.3619(3) 0.0480(3) 0.2100(2) 0.0446(8) Uani 1 1 d . . . . .
H2B H 0.383804 -0.013096 0.231206 0.054 Uiso 1 1 calc R U . . .
C3B C 0.4495(3) 0.1017(3) 0.1575(2) 0.0467(8) Uani 1 1 d . . . . .
H3B H 0.532176 0.078337 0.141631 0.056 Uiso 1 1 calc R U . . .
C4B C 0.4159(3) 0.1913(3) 0.12725(18) 0.0390(7) Uani 1 1 d . . . . .
C5B C 0.2915(3) 0.2226(2) 0.15217(15) 0.0280(5) Uani 1 1 d . . . . .
C6B C 0.4988(3) 0.2549(3) 0.0725(2) 0.0494(9) Uani 1 1 d . U . . .
H6B H 0.583991 0.236591 0.055145 0.059 Uiso 1 1 calc R U . . .
C7B C 0.1187(3) 0.33324(17) 0.15085(15) 0.0261(5) Uani 1 1 d . . . . .
C8B C 0.0741(4) 0.42027(19) 0.12037(18) 0.0367(7) Uani 1 1 d . . . . .
H8B H -0.011882 0.438134 0.136850 0.044 Uiso 1 1 calc R U . . .
C9B C 0.1544(4) 0.4823(2) 0.0655(2) 0.0489(9) Uani 1 1 d . . . . .
H9B H 0.121512 0.541425 0.045972 0.059 Uiso 1 1 calc R U . . .
C10B C 0.2791(4) 0.4597(2) 0.03926(19) 0.0508(10) Uani 1 1 d . . . . .
H10B H 0.330816 0.502719 0.001532 0.061 Uiso 1 1 calc R U . . .
C11B C 0.3297(3) 0.3729(2) 0.06837(17) 0.0413(8) Uani 1 1 d . . . . .
C12B C 0.2469(3) 0.31185(19) 0.12339(16) 0.0294(6) Uani 1 1 d . . . . .
C13B C 0.4586(4) 0.3396(3) 0.0454(2) 0.0519(10) Uani 1 1 d . U . . .
H13B H 0.516874 0.379721 0.009465 0.062 Uiso 1 1 calc R U . . .
C14B C -0.0400(2) 0.20301(15) 0.11934(14) 0.0195(4) Uani 1 1 d . . . . .
C15B C -0.1083(3) 0.26591(17) 0.05796(16) 0.0252(5) Uani 1 1 d . . . . .
H15B H -0.117728 0.324885 0.063322 0.030 Uiso 1 1 calc R U . . .
C16B C -0.1627(3) 0.24555(18) -0.01024(16) 0.0283(5) Uani 1 1 d . . . . .
H16B H -0.206788 0.290431 -0.051009 0.034 Uiso 1 1 calc R U . . .
C17B C -0.1529(3) 0.15994(19) -0.01891(16) 0.0277(5) Uani 1 1 d . . . . .
C18B C -0.0859(3) 0.09565(19) 0.04040(18) 0.0321(6) Uani 1 1 d . . . . .
H18B H -0.078802 0.036562 0.035178 0.039 Uiso 1 1 calc R U . . .
C19B C -0.0293(3) 0.11734(17) 0.10722(17) 0.0284(5) Uani 1 1 d . . . . .
H19B H 0.018346 0.072702 0.146187 0.034 Uiso 1 1 calc R U . . .
C20B C -0.2174(3) 0.1348(2) -0.0885(2) 0.0423(7) Uani 1 1 d . . . . .
F1B F -0.2798(16) 0.1974(8) -0.1388(9) 0.074(3) Uani 0.48(2) 1 d . U P B 1
F2B F -0.3015(15) 0.0682(10) -0.0602(5) 0.075(3) Uani 0.48(2) 1 d . U P B 1
F3B F -0.1278(10) 0.0999(9) -0.1344(6) 0.059(2) Uani 0.48(2) 1 d . U P B 1
F1B2 F -0.2307(12) 0.2045(6) -0.1566(5) 0.059(2) Uani 0.52(2) 1 d . U P B 2
F2B2 F -0.3393(9) 0.1080(11) -0.0686(6) 0.071(3) Uani 0.52(2) 1 d . U P B 2
F3B2 F -0.1531(14) 0.0734(8) -0.1180(8) 0.071(3) Uani 0.52(2) 1 d . U P B 2
C21B C -0.1711(3) 0.18812(18) 0.29250(15) 0.0255(5) Uani 1 1 d . . . . .
C22B C -0.1525(3) 0.28093(18) 0.28232(17) 0.0305(6) Uani 1 1 d . . . . .
C23B C -0.0397(3) 0.28778(19) 0.33194(18) 0.0321(6) Uani 1 1 d . . . . .
C24B C 0.0124(3) 0.20243(19) 0.36680(16) 0.0278(5) Uani 1 1 d . . . . .
C25B C -0.0690(3) 0.13983(16) 0.34223(15) 0.0232(5) Uani 1 1 d . . . . .
C26B C -0.2833(3) 0.1501(2) 0.2579(2) 0.0402(7) Uani 1 1 d . . . . .
H26D H -0.255791 0.091785 0.250300 0.060 Uiso 1 1 calc R U . . .
H26E H -0.307264 0.189377 0.203869 0.060 Uiso 1 1 calc R U . . .
H26F H -0.360241 0.144257 0.296909 0.060 Uiso 1 1 calc R U . . .
C27B C -0.2498(4) 0.3541(3) 0.2435(3) 0.0570(11) Uani 1 1 d . . . . .
H27D H -0.283076 0.343167 0.192254 0.085 Uiso 1 1 calc R U . . .
H27E H -0.205345 0.410741 0.229833 0.085 Uiso 1 1 calc R U . . .
H27F H -0.324361 0.355931 0.283020 0.085 Uiso 1 1 calc R U . . .
C28B C 0.0048(5) 0.3733(2) 0.3458(3) 0.0576(11) Uani 1 1 d . . . . .
H28D H -0.054304 0.390757 0.387778 0.086 Uiso 1 1 calc R U . . .
H28E H 0.001714 0.419327 0.293113 0.086 Uiso 1 1 calc R U . . .
H28F H 0.095916 0.365476 0.365604 0.086 Uiso 1 1 calc R U . . .
C29B C 0.1272(4) 0.1780(3) 0.4247(2) 0.0476(8) Uani 1 1 d . . . . .
H29D H 0.180225 0.230220 0.420408 0.071 Uiso 1 1 calc R U . . .
H29E H 0.182930 0.131638 0.408996 0.071 Uiso 1 1 calc R U . . .
H29F H 0.093226 0.156367 0.482400 0.071 Uiso 1 1 calc R U . . .
C30B C -0.0570(3) 0.04118(19) 0.3736(2) 0.0378(7) Uani 1 1 d . . . . .
H30D H -0.120848 0.021202 0.420254 0.057 Uiso 1 1 calc R U . . .
H30E H 0.033313 0.024000 0.392589 0.057 Uiso 1 1 calc R U . . .
H30F H -0.075791 0.013856 0.328283 0.057 Uiso 1 1 calc R U . . .

loop_
_atom_site_aniso_label
_atom_site_aniso_U_11
_atom_site_aniso_U_22
_atom_site_aniso_U_33
_atom_site_aniso_U_23
_atom_site_aniso_U_13
_atom_site_aniso_U_12
Ir1A 0.01732(4) 0.01658(4) 0.01598(4) -0.00405(3) -0.00160(3) -0.00263(3)
N1A 0.0231(10) 0.0239(10) 0.0232(10) -0.0073(8) 0.0000(8) -0.0041(8)
C1A 0.0294(13) 0.0297(13) 0.0248(12) -0.0079(10) -0.0031(10) -0.0061(10)
C2A 0.0267(13) 0.0392(15) 0.0340(14) -0.0143(12) -0.0072(11) -0.0069(11)
C3A 0.0266(13) 0.0336(14) 0.0437(16) -0.0181(12) -0.0001(11) -0.0116(11)
C4A 0.0208(11) 0.0233(11) 0.0347(13) -0.0099(10) 0.0051(10) -0.0059(9)
C5A 0.0203(11) 0.0191(10) 0.0229(11) -0.0066(8) 0.0025(8) -0.0027(8)
C6A 0.0329(14) 0.0238(13) 0.0462(17) -0.0071(11) 0.0086(12) -0.0104(11)
C7A 0.0181(10) 0.0184(10) 0.0172(10) -0.0053(8) -0.0011(8) 0.0013(8)
C8A 0.0272(12) 0.0263(12) 0.0227(11) -0.0043(9) -0.0030(9) 0.0005(10)
C9A 0.0340(14) 0.0337(14) 0.0228(12) -0.0021(10) -0.0066(10) 0.0064(11)
C10A 0.0393(15) 0.0272(13) 0.0252(12) 0.0036(10) 0.0008(11) 0.0057(11)
C11A 0.0313(13) 0.0204(11) 0.0267(12) -0.0004(9) 0.0045(10) 0.0006(10)
C12A 0.0224(11) 0.0186(10) 0.0224(11) -0.0042(8) 0.0025(9) 0.0004(8)
C13A 0.0378(15) 0.0235(13) 0.0390(15) 0.0010(11) 0.0090(12) -0.0048(11)
C14A 0.0208(11) 0.0192(10) 0.0186(10) -0.0033(8) -0.0001(8) -0.0009(8)
C15A 0.0217(11) 0.0308(13) 0.0278(12) -0.0124(10) -0.0017(9) 0.0005(9)
C16A 0.0335(14) 0.0315(13) 0.0252(12) -0.0117(10) -0.0023(10) 0.0036(11)
C17A 0.0318(14) 0.0323(14) 0.0259(12) -0.0058(10) 0.0027(10) 0.0085(11)
C18A 0.0229(13) 0.0430(16) 0.0360(15) -0.0100(12) -0.0045(11) 0.0089(11)
C19A 0.0242(12) 0.0326(13) 0.0272(12) -0.0094(10) -0.0064(10) 0.0035(10)
C20A 0.048(2) 0.072(3) 0.0376(17) -0.0194(17) -0.0005(15) 0.0283(18)
F1A 0.0446(19) 0.130(4) 0.111(4) -0.063(3) 0.012(2) 0.022(2)
F2A 0.081(3) 0.121(4) 0.0389(18) -0.031(2) 0.0033(16) 0.049(3)
F3A 0.127(4) 0.055(2) 0.097(3) -0.0250(19) 0.024(2) 0.040(2)
F1A2 0.081(7) 0.091(7) 0.087(7) -0.024(5) 0.048(5) 0.003(5)
F2A2 0.075(7) 0.073(6) 0.076(7) -0.049(5) 0.003(5) 0.005(5)
F3A2 0.065(6) 0.072(6) 0.061(6) -0.016(4) -0.002(4) 0.040(5)
C21A 0.0279(12) 0.0183(11) 0.0327(13) -0.0028(9) 0.0026(10) -0.0078(9)
C22A 0.0328(14) 0.0268(12) 0.0237(12) -0.0006(10) -0.0048(10) -0.0101(10)
C23A 0.0329(13) 0.0272(12) 0.0215(11) -0.0078(9) 0.0084(10) -0.0092(10)
C24A 0.0216(11) 0.0277(12) 0.0278(12) -0.0015(10) 0.0060(9) -0.0026(9)
C25A 0.0240(12) 0.0291(12) 0.0237(11) -0.0056(9) -0.0012(9) -0.0103(10)
C26A 0.057(2) 0.0212(13) 0.058(2) -0.0091(13) 0.0113(16) -0.0068(13)
C27A 0.052(2) 0.053(2) 0.0376(17) 0.0132(15) -0.0195(15) -0.0175(16)
C28A 0.063(2) 0.0492(19) 0.0356(16) -0.0255(14) 0.0200(15) -0.0186(16)
C29A 0.0309(15) 0.0432(18) 0.057(2) 0.0050(15) 0.0064(14) 0.0102(13)
C30A 0.0425(17) 0.062(2) 0.0310(15) -0.0111(14) -0.0064(13) -0.0271(16)
Ir1B 0.02055(4) 0.01716(4) 0.01762(4) -0.00386(3) 0.00010(3) -0.00125(3)
N1B 0.0225(10) 0.0328(11) 0.0226(10) -0.0070(8) -0.0025(8) -0.0010(8)
C1B 0.0291(14) 0.0349(14) 0.0322(14) -0.0073(11) -0.0034(11) 0.0054(11)
C2B 0.0343(16) 0.054(2) 0.0461(18) -0.0164(15) -0.0083(14) 0.0188(14)
C3B 0.0235(14) 0.079(3) 0.0439(18) -0.0292(18) -0.0057(12) 0.0120(15)
C4B 0.0215(13) 0.072(2) 0.0278(13) -0.0203(14) -0.0012(10) -0.0073(13)
C5B 0.0215(12) 0.0449(15) 0.0193(11) -0.0099(10) -0.0016(9) -0.0082(11)
C6B 0.0296(15) 0.086(3) 0.0378(16) -0.0226(17) 0.0061(12) -0.0202(16)
C7B 0.0331(13) 0.0255(12) 0.0201(11) -0.0045(9) -0.0028(9) -0.0114(10)
C8B 0.0544(19) 0.0234(13) 0.0311(14) -0.0024(11) -0.0063(13) -0.0121(12)
C9B 0.084(3) 0.0281(15) 0.0337(16) -0.0016(12) -0.0077(17) -0.0268(16)
C10B 0.078(3) 0.050(2) 0.0252(14) -0.0061(13) 0.0021(15) -0.0452(19)
C11B 0.0479(18) 0.057(2) 0.0222(12) -0.0121(12) 0.0016(12) -0.0342(16)
C12B 0.0306(13) 0.0393(15) 0.0202(11) -0.0082(10) -0.0010(10) -0.0168(11)
C13B 0.0441(17) 0.086(3) 0.0307(14) -0.0194(16) 0.0110(13) -0.0412(18)
C14B 0.0193(10) 0.0208(10) 0.0180(10) -0.0044(8) 0.0021(8) -0.0021(8)
C15B 0.0269(12) 0.0208(11) 0.0269(12) -0.0039(9) -0.0020(9) -0.0007(9)
C16B 0.0267(12) 0.0314(13) 0.0248(12) -0.0028(10) -0.0044(10) 0.0005(10)
C17B 0.0251(12) 0.0367(14) 0.0234(12) -0.0111(10) 0.0001(9) -0.0029(10)
C18B 0.0393(15) 0.0277(13) 0.0331(14) -0.0146(11) -0.0036(11) 0.0030(11)
C19B 0.0351(14) 0.0233(12) 0.0274(12) -0.0078(10) -0.0053(10) 0.0040(10)
C20B 0.0426(18) 0.053(2) 0.0348(16) -0.0160(14) -0.0095(13) -0.0060(15)
F1B 0.083(5) 0.079(4) 0.063(5) -0.019(3) -0.053(4) 0.015(4)
F2B 0.084(5) 0.081(5) 0.063(3) -0.017(3) -0.018(3) -0.048(4)
F3B 0.071(4) 0.080(5) 0.038(3) -0.036(3) 0.004(2) -0.017(3)
F1B2 0.070(4) 0.069(3) 0.039(3) -0.010(2) -0.020(3) -0.016(3)
F2B2 0.052(3) 0.100(6) 0.070(4) -0.032(4) -0.011(2) -0.033(3)
F3B2 0.090(5) 0.068(4) 0.070(5) -0.047(3) -0.030(4) 0.020(3)
C21B 0.0229(12) 0.0341(13) 0.0198(11) -0.0078(9) 0.0045(9) -0.0030(10)
C22B 0.0339(14) 0.0263(13) 0.0284(13) -0.0037(10) 0.0052(11) 0.0070(10)
C23B 0.0408(16) 0.0267(13) 0.0319(14) -0.0142(11) 0.0056(11) -0.0019(11)
C24B 0.0309(13) 0.0357(14) 0.0196(11) -0.0114(10) -0.0015(9) -0.0044(11)
C25B 0.0264(12) 0.0231(11) 0.0197(10) -0.0052(9) 0.0025(9) -0.0010(9)
C26B 0.0262(14) 0.063(2) 0.0340(15) -0.0153(14) -0.0001(11) -0.0112(14)
C27B 0.050(2) 0.049(2) 0.059(2) 0.0039(17) 0.0114(17) 0.0265(17)
C28B 0.082(3) 0.0407(19) 0.062(2) -0.0338(18) 0.016(2) -0.0202(19)
C29B 0.0449(19) 0.070(2) 0.0293(15) -0.0126(15) -0.0138(13) -0.0064(17)
C30B 0.0466(18) 0.0264(13) 0.0362(15) -0.0019(11) 0.0083(13) 0.0004(12)

loop_
_atom_type_symbol
_atom_type_description
_atom_type_scat_dispersion_real
_atom_type_scat_dispersion_imag
_atom_type_scat_source
C C 0.0033 0.0016 'International Tables Vol C Tables 4.2.6.8 and 6.1.1.4'
H H 0.0000 0.0000 'International Tables Vol C Tables 4.2.6.8 and 6.1.1.4'
N N 0.0061 0.0033 'International Tables Vol C Tables 4.2.6.8 and 6.1.1.4'
F F 0.0171 0.0103 'International Tables Vol C Tables 4.2.6.8 and 6.1.1.4'
Ir Ir -1.4442 7.9887 'International Tables Vol C Tables 4.2.6.8 and 6.1.1.4'

loop_
_geom_angle_atom_site_label_1
_geom_angle_atom_site_label_2
_geom_angle_atom_site_label_3
_geom_angle
C14A Ir1A C7A 85.67(9)
C14A Ir1A N1A 88.38(9)
C7A Ir1A N1A 79.01(9)
C14A Ir1A C25A 106.30(10)
C7A Ir1A C25A 108.17(9)
N1A Ir1A C25A 163.87(9)
C14A Ir1A C21A 91.55(10)
C7A Ir1A C21A 143.09(10)
N1A Ir1A C21A 137.78(9)
C25A Ir1A C21A 37.90(10)
C14A Ir1A C24A 144.14(10)
C7A Ir1A C24A 100.36(9)
N1A Ir1A C24A 127.47(9)
C25A Ir1A C24A 38.12(10)
C21A Ir1A C24A 62.54(10)
C14A Ir1A C23A 149.74(10)
C7A Ir1A C23A 124.25(10)
N1A Ir1A C23A 100.74(9)
C25A Ir1A C23A 63.20(10)
C21A Ir1A C23A 62.36(10)
C24A Ir1A C23A 36.97(10)
C14A Ir1A C22A 112.13(10)
C7A Ir1A C22A 161.49(10)
N1A Ir1A C22A 105.52(9)
C25A Ir1A C22A 63.16(9)
C21A Ir1A C22A 37.01(10)
C24A Ir1A C22A 62.39(10)
C23A Ir1A C22A 37.66(10)
C1A N1A C5A 117.1(2)
C1A N1A Ir1A 127.78(17)
C5A N1A Ir1A 115.07(16)
N1A C1A C2A 121.8(2)
C3A C2A C1A 120.8(3)
C2A C3A C4A 119.2(2)
C3A C4A C5A 117.6(2)
C3A C4A C6A 124.8(2)
C5A C4A C6A 117.6(2)
N1A C5A C4A 123.4(2)
N1A C5A C12A 115.4(2)
C4A C5A C12A 121.2(2)
C13A C6A C4A 121.3(3)
C8A C7A C12A 116.4(2)
C8A C7A Ir1A 129.08(18)
C12A C7A Ir1A 114.52(16)
C7A C8A C9A 121.4(2)
C10A C9A C8A 121.8(3)
C9A C10A C11A 119.2(2)
C10A C11A C12A 117.5(2)
C10A C11A C13A 124.5(2)
C12A C11A C13A 118.0(3)
C7A C12A C11A 123.8(2)
C7A C12A C5A 116.0(2)
C11A C12A C5A 120.2(2)
C6A C13A C11A 121.7(3)
C19A C14A C15A 115.9(2)
C19A C14A Ir1A 123.37(18)
C15A C14A Ir1A 120.48(18)
C16A C15A C14A 122.5(2)
C15A C16A C17A 119.8(2)
C18A C17A C16A 119.5(3)
C18A C17A C20A 120.2(3)
C16A C17A C20A 120.4(3)
C17A C18A C19A 120.5(3)
C18A C19A C14A 121.7(2)
F3A2 C20A F2A2 118.4(11)
F2A C20A F1A 106.7(4)
F2A C20A F3A 105.0(5)
F1A C20A F3A 101.9(4)
F3A2 C20A F1A2 92.6(11)
F2A2 C20A F1A2 103.8(11)
F3A2 C20A C17A 115.9(7)
F2A2 C20A C17A 116.3(8)
F2A C20A C17A 114.8(3)
F1A C20A C17A 114.8(4)
F3A C20A C17A 112.5(3)
F1A2 C20A C17A 104.7(7)
C22A C21A C25A 108.9(2)
C22A C21A C26A 125.7(3)
C25A C21A C26A 125.4(3)
C22A C21A Ir1A 72.00(14)
C25A C21A Ir1A 69.78(14)
C26A C21A Ir1A 124.8(2)
C21A C22A C23A 107.7(2)
C21A C22A C27A 125.9(3)
C23A C22A C27A 125.8(3)
C21A C22A Ir1A 70.99(14)
C23A C22A Ir1A 71.08(14)
C27A C22A Ir1A 130.9(2)
C24A C23A C22A 108.0(2)
C24A C23A C28A 127.7(3)
C22A C23A C28A 124.3(3)
C24A C23A Ir1A 71.15(14)
C22A C23A Ir1A 71.26(14)
C28A C23A Ir1A 124.10(19)
C23A C24A C25A 108.6(2)
C23A C24A C29A 126.5(3)
C25A C24A C29A 124.9(3)
C23A C24A Ir1A 71.88(15)
C25A C24A Ir1A 69.63(14)
C29A C24A Ir1A 126.40(19)
C21A C25A C24A 106.8(2)
C21A C25A C30A 125.5(3)
C24A C25A C30A 126.4(3)
C21A C25A Ir1A 72.32(14)
C24A C25A Ir1A 72.25(14)
C30A C25A Ir1A 130.60(19)
C7B Ir1B C14B 86.49(9)
C7B Ir1B N1B 79.25(10)
C14B Ir1B N1B 86.90(9)
C7B Ir1B C22B 108.17(11)
C14B Ir1B C22B 105.46(10)
N1B Ir1B C22B 165.70(10)
C7B Ir1B C23B 99.98(10)
C14B Ir1B C23B 143.76(10)
N1B Ir1B C23B 129.33(10)
C22B Ir1B C23B 38.57(11)
C7B Ir1B C21B 143.54(11)
C14B Ir1B C21B 91.05(9)
N1B Ir1B C21B 136.98(9)
C22B Ir1B C21B 38.05(10)
C23B Ir1B C21B 62.76(10)
C7B Ir1B C24B 123.64(10)
C14B Ir1B C24B 149.45(9)
N1B Ir1B C24B 102.47(9)
C22B Ir1B C24B 63.23(10)
C23B Ir1B C24B 36.64(10)
C21B Ir1B C24B 62.19(9)
C7B Ir1B C25B 160.86(10)
C14B Ir1B C25B 111.94(9)
N1B Ir1B C25B 105.92(9)
C22B Ir1B C25B 63.12(10)
C23B Ir1B C25B 62.24(10)
C21B Ir1B C25B 36.76(9)
C24B Ir1B C25B 37.60(9)
C1B N1B C5B 117.4(2)
C1B N1B Ir1B 127.82(19)
C5B N1B Ir1B 114.71(18)
N1B C1B C2B 122.9(3)
C3B C2B C1B 120.0(3)
C2B C3B C4B 119.2(3)
C3B C4B C5B 118.2(3)
C3B C4B C6B 124.9(3)
C5B C4B C6B 116.9(3)
N1B C5B C4B 122.3(3)
N1B C5B C12B 115.1(2)
C4B C5B C12B 122.5(3)
C13B C6B C4B 121.3(3)
C8B C7B C12B 116.2(2)
C8B C7B Ir1B 129.4(2)
C12B C7B Ir1B 114.36(19)
C7B C8B C9B 120.9(3)
C10B C9B C8B 121.8(3)
C9B C10B C11B 119.8(3)
C10B C11B C12B 117.2(3)
C10B C11B C13B 125.7(3)
C12B C11B C13B 117.0(3)
C7B C12B C11B 124.1(3)
C7B C12B C5B 116.5(2)
C11B C12B C5B 119.4(3)
C6B C13B C11B 122.8(3)
C15B C14B C19B 115.6(2)
C15B C14B Ir1B 122.77(18)
C19B C14B Ir1B 121.31(18)
C16B C15B C14B 122.7(2)
C17B C16B C15B 120.0(2)
C16B C17B C18B 119.2(2)
C16B C17B C20B 121.3(3)
C18B C17B C20B 119.5(3)
C19B C18B C17B 120.2(3)
C18B C19B C14B 122.3(2)
F2B2 C20B F3B2 107.1(6)
F1B C20B F3B 107.2(7)
F1B C20B F2B 108.0(6)
F3B C20B F2B 102.4(6)
F2B2 C20B F1B2 104.5(5)
F3B2 C20B F1B2 104.1(6)
F1B C20B C17B 115.4(6)
F2B2 C20B C17B 112.7(4)
F3B2 C20B C17B 115.5(5)
F3B C20B C17B 111.0(5)
F2B C20B C17B 112.0(4)
F1B2 C20B C17B 112.0(5)
C25B C21B C22B 108.7(2)
C25B C21B C26B 126.3(3)
C22B C21B C26B 125.0(3)
C25B C21B Ir1B 72.23(14)
C22B C21B Ir1B 68.90(15)
C26B C21B Ir1B 126.23(18)
C21B C22B C23B 106.6(2)
C21B C22B C27B 125.3(3)
C23B C22B C27B 126.8(3)
C21B C22B Ir1B 73.05(15)
C23B C22B Ir1B 72.27(16)
C27B C22B Ir1B 129.8(2)
C24B C23B C22B 108.5(2)
C24B C23B C28B 127.5(3)
C22B C23B C28B 123.9(3)
C24B C23B Ir1B 72.58(15)
C22B C23B Ir1B 69.16(15)
C28B C23B Ir1B 126.8(2)
C23B C24B C25B 108.2(2)
C23B C24B C29B 126.7(3)
C25B C24B C29B 124.9(3)
C23B C24B Ir1B 70.78(15)
C25B C24B Ir1B 71.42(13)
C29B C24B Ir1B 126.6(2)
C21B C25B C24B 107.8(2)
C21B C25B C30B 126.2(3)
C24B C25B C30B 125.6(3)
C21B C25B Ir1B 71.01(14)
C24B C25B Ir1B 70.99(14)
C30B C25B Ir1B 129.53(18)

loop_
_geom_bond_atom_site_label_1
_geom_bond_atom_site_label_2
_geom_bond_distance
Ir1A C14A 2.050(2)
Ir1A C7A 2.055(2)
Ir1A N1A 2.068(2)
Ir1A C25A 2.196(2)
Ir1A C21A 2.229(2)
Ir1A C24A 2.231(3)
Ir1A C23A 2.240(2)
Ir1A C22A 2.243(3)
N1A C1A 1.356(3)
N1A C5A 1.382(3)
C1A C2A 1.400(4)
C2A C3A 1.376(4)
C3A C4A 1.401(4)
C4A C5A 1.407(3)
C4A C6A 1.440(4)
C5A C12A 1.417(3)
C6A C13A 1.352(5)
C7A C8A 1.370(3)
C7A C12A 1.399(3)
C8A C9A 1.409(4)
C9A C10A 1.365(4)
C10A C11A 1.407(4)
C11A C12A 1.410(3)
C11A C13A 1.435(4)
C14A C19A 1.406(3)
C14A C15A 1.407(3)
C15A C16A 1.384(4)
C16A C17A 1.388(4)
C17A C18A 1.378(4)
C17A C20A 1.482(4)
C18A C19A 1.390(4)
C20A F3A2 1.217(12)
C20A F2A2 1.274(17)
C20A F2A 1.314(5)
C20A F1A 1.325(6)
C20A F3A 1.354(6)
C20A F1A2 1.437(15)
C21A C22A 1.420(4)
C21A C25A 1.437(4)
C21A C26A 1.503(4)
C22A C23A 1.447(4)
C22A C27A 1.498(4)
C23A C24A 1.417(4)
C23A C28A 1.495(4)
C24A C25A 1.446(4)
C24A C29A 1.495(4)
C25A C30A 1.491(4)
Ir1B C7B 2.037(2)
Ir1B C14B 2.055(2)
Ir1B N1B 2.085(2)
Ir1B C22B 2.177(3)
Ir1B C23B 2.219(3)
Ir1B C21B 2.232(2)
Ir1B C24B 2.242(2)
Ir1B C25B 2.248(2)
N1B C1B 1.339(4)
N1B C5B 1.376(3)
C1B C2B 1.397(4)
C2B C3B 1.366(5)
C3B C4B 1.396(5)
C4B C5B 1.411(4)
C4B C6B 1.434(5)
C5B C12B 1.416(4)
C6B C13B 1.338(6)
C7B C8B 1.389(4)
C7B C12B 1.408(4)
C8B C9B 1.405(4)
C9B C10B 1.375(6)
C10B C11B 1.402(6)
C11B C12B 1.414(4)
C11B C13B 1.451(5)
C14B C15B 1.402(3)
C14B C19B 1.404(3)
C15B C16B 1.387(4)
C16B C17B 1.382(4)
C17B C18B 1.388(4)
C17B C20B 1.488(4)
C18B C19B 1.386(4)
C20B F1B 1.274(10)
C20B F2B2 1.316(8)
C20B F3B2 1.321(10)
C20B F3B 1.343(10)
C20B F2B 1.347(8)
C20B F1B2 1.361(9)
C21B C25B 1.413(4)
C21B C22B 1.438(4)
C21B C26B 1.497(4)
C22B C23B 1.452(4)
C22B C27B 1.506(4)
C23B C24B 1.402(4)
C23B C28B 1.502(4)
C24B C25B 1.447(4)
C24B C29B 1.507(4)
C25B C30B 1.500(4)
